data_7042163
loop_
_publ_author_name
'Lerner, Hans-Wolfram'
'Bolte, Michael'
'Wagner, Matthias'

_publ_section_title
;
 Reaction of the thermo-labile triazenide Na[tBu3SiNNNSiMe3] with CO2:
 Formation of the imido carbonate (tBu3SiO)(Me3SiO)C=N-SitBu3 and
 carbamine acid (tBu3SiO)CONH2
;
_journal_name_full 'Dalton Trans.'
_journal_paper_doi 10.1039/C7DT00173H
_journal_year 2017
_chemical_formula_sum 'C13 H29 N O2 Si'
_chemical_formula_weight 259.46
_space_group_IT_number 2
_symmetry_cell_setting triclinic
_symmetry_space_group_name_Hall '-P 1'
_symmetry_space_group_name_H-M 'P -1'
_atom_sites_solution_hydrogens geom
_atom_sites_solution_primary direct
_atom_sites_solution_secondary difmap
_audit_block_doi 10.5517/cc10v6hk
_audit_creation_method SHELXL-97
_audit_update_record
;
2013-07-04 deposited with the CCDC.
2017-02-21 downloaded from the CCDC.
;
_cell_angle_alpha 77.3950(10)
_cell_angle_beta 89.9230(10)
_cell_angle_gamma 82.1430(10)
_cell_formula_units_Z 4
_cell_length_a 9.0114(5)
_cell_length_b 13.1118(8)
_cell_length_c 14.1657(9)
_cell_measurement_reflns_used 5810
_cell_measurement_temperature 173(2)
_cell_measurement_theta_max 20
_cell_measurement_theta_min 1
_cell_volume 1617.38(17)
_computing_cell_refinement 'Siemens SMART'
_computing_data_collection 'Siemens SMART'
_computing_data_reduction 'Siemens SAINT'
_computing_molecular_graphics 'XP (Siemens XTL-Plus)'
_computing_structure_refinement 'SHELXL-97 (Sheldrick, 1997)'
_computing_structure_solution 'SHELXS-97 (Sheldrick, 1990)'
_diffrn_ambient_temperature 173(2)
_diffrn_measured_fraction_theta_full 0.967
_diffrn_measured_fraction_theta_max 0.967
_diffrn_measurement_device_type 'Siemens CCD three-circle diffractometer'
_diffrn_measurement_method \w
_diffrn_radiation_monochromator graphite
_diffrn_radiation_source 'fine-focus sealed tube'
_diffrn_radiation_type MoK\a
_diffrn_radiation_wavelength 0.71073
_diffrn_reflns_av_R_equivalents 0.0435
_diffrn_reflns_av_sigmaI/netI 0.0709
_diffrn_reflns_limit_h_max 10
_diffrn_reflns_limit_h_min -10
_diffrn_reflns_limit_k_max 15
_diffrn_reflns_limit_k_min -15
_diffrn_reflns_limit_l_max 16
_diffrn_reflns_limit_l_min -15
_diffrn_reflns_number 13236
_diffrn_reflns_theta_full 25.03
_diffrn_reflns_theta_max 25.03
_diffrn_reflns_theta_min 1.61
_diffrn_standards_decay_% 0
_diffrn_standards_interval_time 3060
_diffrn_standards_number 123
_exptl_absorpt_coefficient_mu 0.139
_exptl_absorpt_correction_T_max 0.9931
_exptl_absorpt_correction_T_min 0.9337
_exptl_absorpt_correction_type empirical
_exptl_absorpt_process_details 'SADABS (Sheldrick, 1996)'
_exptl_crystal_colour colourless
_exptl_crystal_density_diffrn 1.066
_exptl_crystal_density_method 'not measured'
_exptl_crystal_description needle
_exptl_crystal_F_000 576
_exptl_crystal_size_max 0.50
_exptl_crystal_size_mid 0.05
_exptl_crystal_size_min 0.05
_refine_diff_density_max 0.481
_refine_diff_density_min -0.220
_refine_diff_density_rms 0.053
_refine_ls_extinction_method none
_refine_ls_goodness_of_fit_ref 1.084
_refine_ls_hydrogen_treatment mixed
_refine_ls_matrix_type full
_refine_ls_number_parameters 323
_refine_ls_number_reflns 5519
_refine_ls_number_restraints 0
_refine_ls_restrained_S_all 1.084
_refine_ls_R_factor_all 0.1067
_refine_ls_R_factor_gt 0.0718
_refine_ls_shift/su_max 0.000
_refine_ls_shift/su_mean 0.000
_refine_ls_structure_factor_coef Fsqd
_refine_ls_weighting_details 'calc w=1/[\s^2^(Fo^2^)+(0.0388P)^2^+1.9971P] where P=(Fo^2^+2Fc^2^)/3'
_refine_ls_weighting_scheme calc
_refine_ls_wR_factor_gt 0.1356
_refine_ls_wR_factor_ref 0.1511
_reflns_number_gt 4014
_reflns_number_total 5519
_reflns_threshold_expression >2sigma(I)
_cod_data_source_file c7dt00173h1.cif
_cod_data_source_block wa23
_cod_depositor_comments
;
The following automatic conversions were performed:

'_symmetry_cell_setting' value 'Triclinic' changed to 'triclinic'
according to
/usr/data/users/saulius/crontab/automatic-downloads/rss-feeds/RSC/lib/dictionaries/cif_core.dic
dictionary named 'cif_core.dic' version 2.4.2 from 2011-04-26.

'_exptl_absorpt_correction_type' value 'Empirical' changed to
'empirical' according to
/usr/data/users/saulius/crontab/automatic-downloads/rss-feeds/RSC/lib/dictionaries/cif_core.dic
dictionary named 'cif_core.dic' version 2.4.2 from 2011-04-26.

Automatic conversion script
Id: cif_fix_values 4268 2015-11-12 08:31:59Z antanas 
;
_cod_original_sg_symbol_H-M P-1
_cod_database_code 7042163

loop_
_symmetry_equiv_pos_as_xyz
'x, y, z'
'-x, -y, -z'

loop_
_atom_site_label
_atom_site_type_symbol
_atom_site_fract_x
_atom_site_fract_y
_atom_site_fract_z
_atom_site_U_iso_or_equiv
_atom_site_adp_type
_atom_site_occupancy
_atom_site_symmetry_multiplicity
_atom_site_calc_flag
_atom_site_refinement_flags
Si1 Si 0.89316(10) 0.26729(7) 0.69819(7) 0.0262(2) Uani 1 1 d .
O1 O 0.8567(3) 0.17162(18) 0.79127(17) 0.0378(6) Uani 1 1 d .
C1 C 0.9291(4) 0.1060(3) 0.8687(2) 0.0324(8) Uani 1 1 d .
N1 N 0.8520(4) 0.0298(3) 0.9068(3) 0.0465(9) Uani 1 1 d .
H1B H 0.766(5) 0.027(3) 0.882(3) 0.050(12) Uiso 1 1 d .
H1A H 0.885(4) -0.009(3) 0.959(3) 0.041(11) Uiso 1 1 d .
O11 O 1.0515(3) 0.11728(18) 0.89919(17) 0.0391(6) Uani 1 1 d .
C11 C 0.6920(4) 0.3209(3) 0.6487(3) 0.0415(9) Uani 1 1 d .
C111 C 0.6068(5) 0.3858(4) 0.7146(4) 0.0711(15) Uani 1 1 d .
H11A H 0.6598 0.4450 0.7193 0.107 Uiso 1 1 calc R
H11B H 0.6005 0.3410 0.7792 0.107 Uiso 1 1 calc R
H11C H 0.5055 0.4129 0.6875 0.107 Uiso 1 1 calc R
C112 C 0.6876(5) 0.3903(3) 0.5452(3) 0.0573(12) Uani 1 1 d .
H11D H 0.7416 0.3499 0.5021 0.086 Uiso 1 1 calc R
H11E H 0.7353 0.4530 0.5459 0.086 Uiso 1 1 calc R
H11F H 0.5833 0.4121 0.5220 0.086 Uiso 1 1 calc R
C113 C 0.6014(5) 0.2300(4) 0.6450(4) 0.0751(16) Uani 1 1 d .
H11G H 0.6515 0.1858 0.6036 0.113 Uiso 1 1 calc R
H11H H 0.5003 0.2594 0.6185 0.113 Uiso 1 1 calc R
H11I H 0.5949 0.1872 0.7105 0.113 Uiso 1 1 calc R
C12 C 0.9881(4) 0.3695(3) 0.7452(3) 0.0362(9) Uani 1 1 d .
C121 C 0.9265(5) 0.3825(3) 0.8441(3) 0.0570(12) Uani 1 1 d .
H12A H 0.9417 0.3140 0.8901 0.086 Uiso 1 1 calc R
H12B H 0.8191 0.4092 0.8368 0.086 Uiso 1 1 calc R
H12C H 0.9794 0.4325 0.8684 0.086 Uiso 1 1 calc R
C122 C 1.1584(4) 0.3381(3) 0.7628(3) 0.0522(11) Uani 1 1 d .
H12D H 1.1783 0.2696 0.8086 0.078 Uiso 1 1 calc R
H12E H 1.1993 0.3916 0.7897 0.078 Uiso 1 1 calc R
H12F H 1.2060 0.3330 0.7015 0.078 Uiso 1 1 calc R
C123 C 0.9621(5) 0.4785(3) 0.6734(3) 0.0607(13) Uani 1 1 d .
H12G H 0.8543 0.5009 0.6611 0.091 Uiso 1 1 calc R
H12H H 1.0105 0.4729 0.6123 0.091 Uiso 1 1 calc R
H12I H 1.0050 0.5305 0.7012 0.091 Uiso 1 1 calc R
C13 C 1.0130(5) 0.2003(3) 0.6115(3) 0.0525(11) Uani 1 1 d .
C131 C 1.0705(6) 0.2822(4) 0.5293(3) 0.0845(18) Uani 1 1 d .
H13A H 0.9851 0.3295 0.4942 0.127 Uiso 1 1 calc R
H13B H 1.1279 0.2457 0.4847 0.127 Uiso 1 1 calc R
H13C H 1.1350 0.3234 0.5568 0.127 Uiso 1 1 calc R
C132 C 0.9231(7) 0.1308(4) 0.5657(4) 0.092(2) Uani 1 1 d .
H13D H 0.8367 0.1747 0.5287 0.138 Uiso 1 1 calc R
H13E H 0.8882 0.0768 0.6168 0.138 Uiso 1 1 calc R
H13F H 0.9873 0.0965 0.5224 0.138 Uiso 1 1 calc R
C133 C 1.1496(5) 0.1264(4) 0.6658(3) 0.0706(15) Uani 1 1 d .
H13G H 1.1146 0.0733 0.7178 0.106 Uiso 1 1 calc R
H13H H 1.2133 0.1679 0.6936 0.106 Uiso 1 1 calc R
H13I H 1.2074 0.0911 0.6205 0.106 Uiso 1 1 calc R
Si2 Si 0.55284(10) 0.20929(7) 0.18630(7) 0.0266(2) Uani 1 1 d .
O2 O 0.6134(2) 0.08917(17) 0.16356(17) 0.0315(6) Uani 1 1 d .
C2 C 0.5406(4) 0.0090(3) 0.1585(3) 0.0361(9) Uani 1 1 d .
N2 N 0.6219(4) -0.0660(3) 0.1233(3) 0.0456(9) Uani 1 1 d .
H2A H 0.721(5) -0.065(3) 0.115(3) 0.060(14) Uiso 1 1 d .
H2B H 0.576(5) -0.123(4) 0.121(3) 0.076(15) Uiso 1 1 d .
O21 O 0.4125(3) 0.0038(2) 0.1867(2) 0.0541(8) Uani 1 1 d .
C21 C 0.7440(4) 0.2575(3) 0.1885(3) 0.0442(10) Uani 1 1 d .
C211 C 0.7314(6) 0.3784(4) 0.1768(4) 0.0816(17) Uani 1 1 d .
H21A H 0.6747 0.4137 0.1169 0.122 Uiso 1 1 calc R
H21B H 0.8319 0.3992 0.1740 0.122 Uiso 1 1 calc R
H21C H 0.6795 0.3989 0.2320 0.122 Uiso 1 1 calc R
C212 C 0.8404(5) 0.2283(4) 0.1061(4) 0.0766(16) Uani 1 1 d .
H21D H 0.7883 0.2601 0.0438 0.115 Uiso 1 1 calc R
H21E H 0.8577 0.1514 0.1145 0.115 Uiso 1 1 calc R
H21F H 0.9368 0.2548 0.1076 0.115 Uiso 1 1 calc R
C213 C 0.8339(5) 0.2052(4) 0.2818(4) 0.0727(15) Uani 1 1 d .
H21G H 0.7782 0.2219 0.3372 0.109 Uiso 1 1 calc R
H21H H 0.9307 0.2315 0.2800 0.109 Uiso 1 1 calc R
H21I H 0.8504 0.1285 0.2879 0.109 Uiso 1 1 calc R
C22 C 0.4547(4) 0.1935(3) 0.3077(3) 0.0410(9) Uani 1 1 d .
C221 C 0.2870(5) 0.1809(4) 0.2999(3) 0.0637(13) Uani 1 1 d .
H22A H 0.2345 0.2420 0.2538 0.096 Uiso 1 1 calc R
H22B H 0.2425 0.1765 0.3636 0.096 Uiso 1 1 calc R
H22C H 0.2780 0.1164 0.2774 0.096 Uiso 1 1 calc R
C222 C 0.5306(6) 0.0970(4) 0.3800(3) 0.0657(14) Uani 1 1 d .
H22D H 0.6372 0.1027 0.3870 0.099 Uiso 1 1 calc R
H22E H 0.5202 0.0332 0.3566 0.099 Uiso 1 1 calc R
H22F H 0.4834 0.0931 0.4428 0.099 Uiso 1 1 calc R
C223 C 0.4579(6) 0.2920(4) 0.3502(3) 0.0689(14) Uani 1 1 d .
H22G H 0.4086 0.3545 0.3043 0.103 Uiso 1 1 calc R
H22H H 0.5621 0.3008 0.3619 0.103 Uiso 1 1 calc R
H22I H 0.4051 0.2832 0.4113 0.103 Uiso 1 1 calc R
C23 C 0.4251(4) 0.2868(3) 0.0788(3) 0.0380(9) Uani 1 1 d .
C231 C 0.5110(5) 0.3076(4) -0.0157(3) 0.0600(12) Uani 1 1 d .
H23A H 0.5938 0.3465 -0.0076 0.090 Uiso 1 1 calc R
H23B H 0.4430 0.3493 -0.0682 0.090 Uiso 1 1 calc R
H23C H 0.5510 0.2402 -0.0315 0.090 Uiso 1 1 calc R
C232 C 0.3528(6) 0.3945(3) 0.0959(3) 0.0700(14) Uani 1 1 d .
H23D H 0.2965 0.3838 0.1556 0.105 Uiso 1 1 calc R
H23E H 0.2847 0.4304 0.0412 0.105 Uiso 1 1 calc R
H23F H 0.4313 0.4379 0.1016 0.105 Uiso 1 1 calc R
C233 C 0.2989(5) 0.2258(3) 0.0566(3) 0.0537(11) Uani 1 1 d .
H23G H 0.2374 0.2101 0.1137 0.081 Uiso 1 1 calc R
H23H H 0.3432 0.1596 0.0401 0.081 Uiso 1 1 calc R
H23I H 0.2362 0.2689 0.0020 0.081 Uiso 1 1 calc R

loop_
_atom_site_aniso_label
_atom_site_aniso_U_11
_atom_site_aniso_U_22
_atom_site_aniso_U_33
_atom_site_aniso_U_23
_atom_site_aniso_U_13
_atom_site_aniso_U_12
Si1 0.0307(5) 0.0230(5) 0.0225(5) -0.0008(4) -0.0002(4) -0.0019(4)
O1 0.0381(14) 0.0351(14) 0.0338(14) 0.0107(11) -0.0090(11) -0.0117(11)
C1 0.036(2) 0.0303(19) 0.029(2) 0.0001(15) -0.0001(16) -0.0094(16)
N1 0.043(2) 0.048(2) 0.041(2) 0.0150(17) -0.0141(17) -0.0219(17)
O11 0.0373(15) 0.0383(14) 0.0373(15) 0.0070(11) -0.0057(12) -0.0143(11)
C11 0.038(2) 0.040(2) 0.041(2) 0.0018(17) -0.0085(18) -0.0033(17)
C111 0.036(3) 0.093(4) 0.076(4) -0.015(3) 0.005(2) 0.016(2)
C112 0.059(3) 0.049(3) 0.053(3) 0.007(2) -0.022(2) 0.000(2)
C113 0.054(3) 0.073(3) 0.088(4) 0.016(3) -0.032(3) -0.026(2)
C12 0.042(2) 0.0258(18) 0.039(2) -0.0028(16) -0.0046(17) -0.0067(16)
C121 0.072(3) 0.055(3) 0.050(3) -0.031(2) -0.008(2) 0.002(2)
C122 0.045(2) 0.045(2) 0.063(3) 0.003(2) -0.011(2) -0.0188(19)
C123 0.080(3) 0.028(2) 0.071(3) 0.002(2) -0.023(3) -0.016(2)
C13 0.069(3) 0.049(2) 0.036(2) -0.0160(19) 0.001(2) 0.014(2)
C131 0.095(4) 0.105(4) 0.038(3) -0.004(3) 0.031(3) 0.022(3)
C132 0.136(5) 0.071(4) 0.073(4) -0.049(3) -0.030(4) 0.027(3)
C133 0.074(3) 0.068(3) 0.061(3) -0.025(3) -0.002(3) 0.037(3)
Si2 0.0276(5) 0.0244(5) 0.0292(5) -0.0070(4) 0.0034(4) -0.0061(4)
O2 0.0260(12) 0.0288(13) 0.0425(15) -0.0122(11) 0.0034(11) -0.0064(10)
C2 0.029(2) 0.036(2) 0.045(2) -0.0130(17) -0.0071(17) -0.0032(16)
N2 0.043(2) 0.037(2) 0.062(2) -0.0263(17) -0.0032(18) -0.0011(16)
O21 0.0386(16) 0.0474(17) 0.082(2) -0.0216(15) 0.0059(15) -0.0155(13)
C21 0.039(2) 0.047(2) 0.052(3) -0.0121(19) 0.0030(19) -0.0226(18)
C211 0.088(4) 0.058(3) 0.109(5) -0.019(3) -0.005(3) -0.047(3)
C212 0.045(3) 0.115(4) 0.079(4) -0.022(3) 0.018(3) -0.042(3)
C213 0.049(3) 0.090(4) 0.080(4) -0.009(3) -0.020(3) -0.028(3)
C22 0.047(2) 0.045(2) 0.032(2) -0.0125(18) 0.0092(18) -0.0020(18)
C221 0.053(3) 0.091(4) 0.050(3) -0.020(3) 0.024(2) -0.013(3)
C222 0.087(4) 0.066(3) 0.035(2) 0.005(2) 0.014(2) -0.004(3)
C223 0.097(4) 0.068(3) 0.046(3) -0.030(2) 0.007(3) 0.003(3)
C23 0.042(2) 0.032(2) 0.035(2) 0.0000(16) -0.0035(17) -0.0029(16)
C231 0.074(3) 0.068(3) 0.034(2) 0.000(2) -0.004(2) -0.015(2)
C232 0.098(4) 0.039(3) 0.062(3) -0.004(2) -0.012(3) 0.016(2)
C233 0.050(3) 0.059(3) 0.047(3) 0.000(2) -0.013(2) -0.007(2)

loop_
_atom_type_symbol
_atom_type_description
_atom_type_scat_dispersion_real
_atom_type_scat_dispersion_imag
_atom_type_scat_source
C C 0.0033 0.0016 'International Tables Vol C Tables 4.2.6.8 and 6.1.1.4'
H H 0.0000 0.0000 'International Tables Vol C Tables 4.2.6.8 and 6.1.1.4'
N N 0.0061 0.0033 'International Tables Vol C Tables 4.2.6.8 and 6.1.1.4'
O O 0.0106 0.0060 'International Tables Vol C Tables 4.2.6.8 and 6.1.1.4'
Si Si 0.0817 0.0704 'International Tables Vol C Tables 4.2.6.8 and 6.1.1.4'

loop_
_geom_angle_atom_site_label_1
_geom_angle_atom_site_label_2
_geom_angle_atom_site_label_3
_geom_angle
O1 Si1 C13 106.92(16)
O1 Si1 C12 109.77(14)
C13 Si1 C12 113.50(19)
O1 Si1 C11 99.63(14)
C13 Si1 C11 113.10(18)
C12 Si1 C11 112.81(16)
C1 O1 Si1 138.7(2)
O11 C1 N1 125.0(3)
O11 C1 O1 123.4(3)
N1 C1 O1 111.6(3)
C1 N1 H1B 120(3)
C1 N1 H1A 116(3)
H1B N1 H1A 123(4)
C111 C11 C113 106.2(4)
C111 C11 C112 108.4(3)
C113 C11 C112 107.0(3)
C111 C11 Si1 111.1(3)
C113 C11 Si1 111.1(3)
C112 C11 Si1 112.7(3)
C11 C111 H11A 109.5
C11 C111 H11B 109.5
H11A C111 H11B 109.5
C11 C111 H11C 109.5
H11A C111 H11C 109.5
H11B C111 H11C 109.5
C11 C112 H11D 109.5
C11 C112 H11E 109.5
H11D C112 H11E 109.5
C11 C112 H11F 109.5
H11D C112 H11F 109.5
H11E C112 H11F 109.5
C11 C113 H11G 109.5
C11 C113 H11H 109.5
H11G C113 H11H 109.5
C11 C113 H11I 109.5
H11G C113 H11I 109.5
H11H C113 H11I 109.5
C122 C12 C121 105.1(3)
C122 C12 C123 107.6(3)
C121 C12 C123 108.7(3)
C122 C12 Si1 113.5(3)
C121 C12 Si1 110.6(3)
C123 C12 Si1 111.1(3)
C12 C121 H12A 109.5
C12 C121 H12B 109.5
H12A C121 H12B 109.5
C12 C121 H12C 109.5
H12A C121 H12C 109.5
H12B C121 H12C 109.5
C12 C122 H12D 109.5
C12 C122 H12E 109.5
H12D C122 H12E 109.5
C12 C122 H12F 109.5
H12D C122 H12F 109.5
H12E C122 H12F 109.5
C12 C123 H12G 109.5
C12 C123 H12H 109.5
H12G C123 H12H 109.5
C12 C123 H12I 109.5
H12G C123 H12I 109.5
H12H C123 H12I 109.5
C132 C13 C131 108.3(4)
C132 C13 C133 106.5(4)
C131 C13 C133 108.6(4)
C132 C13 Si1 111.0(3)
C131 C13 Si1 111.4(3)
C133 C13 Si1 110.9(3)
C13 C131 H13A 109.5
C13 C131 H13B 109.5
H13A C131 H13B 109.5
C13 C131 H13C 109.5
H13A C131 H13C 109.5
H13B C131 H13C 109.5
C13 C132 H13D 109.5
C13 C132 H13E 109.5
H13D C132 H13E 109.5
C13 C132 H13F 109.5
H13D C132 H13F 109.5
H13E C132 H13F 109.5
C13 C133 H13G 109.5
C13 C133 H13H 109.5
H13G C133 H13H 109.5
C13 C133 H13I 109.5
H13G C133 H13I 109.5
H13H C133 H13I 109.5
O2 Si2 C22 109.99(14)
O2 Si2 C21 97.90(15)
C22 Si2 C21 113.88(18)
O2 Si2 C23 107.21(14)
C22 Si2 C23 113.26(17)
C21 Si2 C23 113.26(17)
C2 O2 Si2 131.3(2)
O21 C2 O2 122.7(3)
O21 C2 N2 123.7(4)
O2 C2 N2 113.5(3)
C2 N2 H2A 120(3)
C2 N2 H2B 115(3)
H2A N2 H2B 123(4)
C213 C21 C212 105.7(4)
C213 C21 C211 108.1(4)
C212 C21 C211 107.3(4)
C213 C21 Si2 111.9(3)
C212 C21 Si2 110.6(3)
C211 C21 Si2 112.9(3)
C21 C211 H21A 109.5
C21 C211 H21B 109.5
H21A C211 H21B 109.5
C21 C211 H21C 109.5
H21A C211 H21C 109.5
H21B C211 H21C 109.5
C21 C212 H21D 109.5
C21 C212 H21E 109.5
H21D C212 H21E 109.5
C21 C212 H21F 109.5
H21D C212 H21F 109.5
H21E C212 H21F 109.5
C21 C213 H21G 109.5
C21 C213 H21H 109.5
H21G C213 H21H 109.5
C21 C213 H21I 109.5
H21G C213 H21I 109.5
H21H C213 H21I 109.5
C222 C22 C223 108.8(4)
C222 C22 C221 107.3(4)
C223 C22 C221 105.6(3)
C222 C22 Si2 110.7(3)
C223 C22 Si2 110.6(3)
C221 C22 Si2 113.5(3)
C22 C221 H22A 109.5
C22 C221 H22B 109.5
H22A C221 H22B 109.5
C22 C221 H22C 109.5
H22A C221 H22C 109.5
H22B C221 H22C 109.5
C22 C222 H22D 109.5
C22 C222 H22E 109.5
H22D C222 H22E 109.5
C22 C222 H22F 109.5
H22D C222 H22F 109.5
H22E C222 H22F 109.5
C22 C223 H22G 109.5
C22 C223 H22H 109.5
H22G C223 H22H 109.5
C22 C223 H22I 109.5
H22G C223 H22I 109.5
H22H C223 H22I 109.5
C231 C23 C232 107.6(3)
C231 C23 C233 104.4(3)
C232 C23 C233 108.4(3)
C231 C23 Si2 112.0(3)
C232 C23 Si2 111.6(3)
C233 C23 Si2 112.6(2)
C23 C231 H23A 109.5
C23 C231 H23B 109.5
H23A C231 H23B 109.5
C23 C231 H23C 109.5
H23A C231 H23C 109.5
H23B C231 H23C 109.5
C23 C232 H23D 109.5
C23 C232 H23E 109.5
H23D C232 H23E 109.5
C23 C232 H23F 109.5
H23D C232 H23F 109.5
H23E C232 H23F 109.5
C23 C233 H23G 109.5
C23 C233 H23H 109.5
H23G C233 H23H 109.5
C23 C233 H23I 109.5
H23G C233 H23I 109.5
H23H C233 H23I 109.5

loop_
_geom_bond_atom_site_label_1
_geom_bond_atom_site_label_2
_geom_bond_distance
Si1 O1 1.676(2)
Si1 C13 1.911(4)
Si1 C12 1.917(4)
Si1 C11 1.926(4)
O1 C1 1.344(4)
C1 O11 1.224(4)
C1 N1 1.314(4)
N1 H1B 0.86(4)
N1 H1A 0.83(4)
C11 C111 1.534(6)
C11 C113 1.543(5)
C11 C112 1.545(5)
C111 H11A 0.9800
C111 H11B 0.9800
C111 H11C 0.9800
C112 H11D 0.9800
C112 H11E 0.9800
C112 H11F 0.9800
C113 H11G 0.9800
C113 H11H 0.9800
C113 H11I 0.9800
C12 C122 1.539(5)
C12 C121 1.543(5)
C12 C123 1.551(5)
C121 H12A 0.9800
C121 H12B 0.9800
C121 H12C 0.9800
C122 H12D 0.9800
C122 H12E 0.9800
C122 H12F 0.9800
C123 H12G 0.9800
C123 H12H 0.9800
C123 H12I 0.9800
C13 C132 1.540(7)
C13 C131 1.543(6)
C13 C133 1.548(6)
C131 H13A 0.9800
C131 H13B 0.9800
C131 H13C 0.9800
C132 H13D 0.9800
C132 H13E 0.9800
C132 H13F 0.9800
C133 H13G 0.9800
C133 H13H 0.9800
C133 H13I 0.9800
Si2 O2 1.693(2)
Si2 C22 1.916(4)
Si2 C21 1.917(4)
Si2 C23 1.920(4)
O2 C2 1.327(4)
C2 O21 1.227(4)
C2 N2 1.329(5)
N2 H2A 0.90(4)
N2 H2B 0.91(5)
C21 C213 1.526(6)
C21 C212 1.538(6)
C21 C211 1.545(6)
C211 H21A 0.9800
C211 H21B 0.9800
C211 H21C 0.9800
C212 H21D 0.9800
C212 H21E 0.9800
C212 H21F 0.9800
C213 H21G 0.9800
C213 H21H 0.9800
C213 H21I 0.9800
C22 C222 1.522(5)
C22 C223 1.543(5)
C22 C221 1.549(6)
C221 H22A 0.9800
C221 H22B 0.9800
C221 H22C 0.9800
C222 H22D 0.9800
C222 H22E 0.9800
C222 H22F 0.9800
C223 H22G 0.9800
C223 H22H 0.9800
C223 H22I 0.9800
C23 C231 1.535(5)
C23 C232 1.541(5)
C23 C233 1.546(5)
C231 H23A 0.9800
C231 H23B 0.9800
C231 H23C 0.9800
C232 H23D 0.9800
C232 H23E 0.9800
C232 H23F 0.9800
C233 H23G 0.9800
C233 H23H 0.9800
C233 H23I 0.9800

loop_
_geom_hbond_atom_site_label_D
_geom_hbond_atom_site_label_H
_geom_hbond_atom_site_label_A
_geom_hbond_distance_DH
_geom_hbond_distance_HA
_geom_hbond_distance_DA
_geom_hbond_angle_DHA
_geom_hbond_site_symmetry_A
N1 H1B O21 0.86(4) 2.01(4) 2.860(5) 169(4) 2_656
N1 H1A O11 0.83(4) 2.22(4) 3.044(4) 173(4) 2_757
N2 H2A O11 0.90(4) 2.10(4) 2.961(5) 160(4) 2_756

loop_
_geom_torsion_atom_site_label_1
_geom_torsion_atom_site_label_2
_geom_torsion_atom_site_label_3
_geom_torsion_atom_site_label_4
_geom_torsion
C13 Si1 O1 C1 72.4(4)
C12 Si1 O1 C1 -51.1(4)
C11 Si1 O1 C1 -169.7(4)
Si1 O1 C1 O11 14.3(6)
Si1 O1 C1 N1 -165.9(3)
O1 Si1 C11 C111 74.0(3)
C13 Si1 C11 C111 -172.8(3)
C12 Si1 C11 C111 -42.3(3)
O1 Si1 C11 C113 -44.0(3)
C13 Si1 C11 C113 69.2(4)
C12 Si1 C11 C113 -160.3(3)
O1 Si1 C11 C112 -164.1(3)
C13 Si1 C11 C112 -50.9(3)
C12 Si1 C11 C112 79.6(3)
O1 Si1 C12 C122 83.3(3)
C13 Si1 C12 C122 -36.3(3)
C11 Si1 C12 C122 -166.6(3)
O1 Si1 C12 C121 -34.6(3)
C13 Si1 C12 C121 -154.1(3)
C11 Si1 C12 C121 75.6(3)
O1 Si1 C12 C123 -155.3(3)
C13 Si1 C12 C123 85.1(3)
C11 Si1 C12 C123 -45.2(3)
O1 Si1 C13 C132 66.6(3)
C12 Si1 C13 C132 -172.3(3)
C11 Si1 C13 C132 -42.1(4)
O1 Si1 C13 C131 -172.7(3)
C12 Si1 C13 C131 -51.5(4)
C11 Si1 C13 C131 78.6(4)
O1 Si1 C13 C133 -51.6(4)
C12 Si1 C13 C133 69.6(4)
C11 Si1 C13 C133 -160.2(3)
C22 Si2 O2 C2 56.2(3)
C21 Si2 O2 C2 175.2(3)
C23 Si2 O2 C2 -67.4(3)
Si2 O2 C2 O21 -12.8(5)
Si2 O2 C2 N2 169.5(3)
O2 Si2 C21 C213 -75.4(3)
C22 Si2 C21 C213 40.6(4)
C23 Si2 C21 C213 172.0(3)
O2 Si2 C21 C212 42.1(3)
C22 Si2 C21 C212 158.2(3)
C23 Si2 C21 C212 -70.5(4)
O2 Si2 C21 C211 162.4(3)
C22 Si2 C21 C211 -81.5(4)
C23 Si2 C21 C211 49.8(4)
O2 Si2 C22 C222 35.6(3)
C21 Si2 C22 C222 -73.1(3)
C23 Si2 C22 C222 155.5(3)
O2 Si2 C22 C223 156.3(3)
C21 Si2 C22 C223 47.6(3)
C23 Si2 C22 C223 -83.7(3)
O2 Si2 C22 C221 -85.2(3)
C21 Si2 C22 C221 166.1(3)
C23 Si2 C22 C221 34.8(3)
O2 Si2 C23 C231 -64.2(3)
C22 Si2 C23 C231 174.3(3)
C21 Si2 C23 C231 42.7(3)
O2 Si2 C23 C232 175.2(3)
C22 Si2 C23 C232 53.7(3)
C21 Si2 C23 C232 -77.9(3)
O2 Si2 C23 C233 53.1(3)
C22 Si2 C23 C233 -68.5(3)
C21 Si2 C23 C233 159.9(3)
